data_1504129
loop_
_publ_author_name
'Zheng, Suqing'
'Lu, Xiyan'

_publ_section_title
;
 Phosphine-catalyzed [4 + 3] annulation for the synthesis of highly
 functionalized bicyclo[3.2.2]nonadienes.
;
_journal_issue 17
_journal_name_full 'Organic letters'
_journal_page_first 3978
_journal_page_last 3981
_journal_paper_doi 10.1021/ol901618h
_journal_volume 11
_journal_year 2009
_chemical_formula_sum 'C20 H20 O7'
_chemical_formula_weight 372.36
_chemical_name_systematic
; 
 ? 
;
_space_group_IT_number 2
_symmetry_cell_setting triclinic
_symmetry_space_group_name_Hall '-P 1'
_symmetry_space_group_name_H-M 'P -1'
_atom_sites_solution_hydrogens geom
_atom_sites_solution_primary direct
_atom_sites_solution_secondary difmap
_audit_creation_method SHELXL-97
_cell_angle_alpha 102.313(2)
_cell_angle_beta 91.417(2)
_cell_angle_gamma 97.461(2)
_cell_formula_units_Z 2
_cell_length_a 6.9331(8)
_cell_length_b 8.3871(9)
_cell_length_c 16.4240(19)
_cell_measurement_reflns_used 1982
_cell_measurement_temperature 293(2)
_cell_measurement_theta_max 54.070
_cell_measurement_theta_min 5.019
_cell_volume 923.81(18)
_computing_cell_refinement 'Bruker SMART'
_computing_data_collection 'Bruker SMART'
_computing_data_reduction 'Bruker SHELXTL'
_computing_molecular_graphics 'Bruker SHELXTL'
_computing_publication_material 'Bruker SHELXTL'
_computing_structure_refinement 'SHELXL-97 (Sheldrick, 1997)'
_computing_structure_solution 'SHELXS-97 (Sheldrick, 1990)'
_diffrn_ambient_temperature 293(2)
_diffrn_measured_fraction_theta_full 0.973
_diffrn_measured_fraction_theta_max 0.973
_diffrn_measurement_device_type 'CCD area detector'
_diffrn_measurement_method 'phi and omega scans'
_diffrn_radiation_monochromator graphite
_diffrn_radiation_source 'fine-focus sealed tube'
_diffrn_radiation_type MoK\a
_diffrn_radiation_wavelength 0.71073
_diffrn_reflns_av_R_equivalents 0.0567
_diffrn_reflns_av_sigmaI/netI 0.0541
_diffrn_reflns_limit_h_max 8
_diffrn_reflns_limit_h_min -8
_diffrn_reflns_limit_k_max 8
_diffrn_reflns_limit_k_min -10
_diffrn_reflns_limit_l_max 20
_diffrn_reflns_limit_l_min -19
_diffrn_reflns_number 5481
_diffrn_reflns_theta_full 26.99
_diffrn_reflns_theta_max 26.99
_diffrn_reflns_theta_min 2.51
_exptl_absorpt_coefficient_mu 0.102
_exptl_absorpt_correction_T_max 1.00000
_exptl_absorpt_correction_T_min 0.53062
_exptl_absorpt_correction_type empirical
_exptl_crystal_colour yellow
_exptl_crystal_density_diffrn 1.339
_exptl_crystal_density_method 'not measured'
_exptl_crystal_F_000 392
_exptl_crystal_size_max 0.502
_exptl_crystal_size_mid 0.485
_exptl_crystal_size_min 0.270
_refine_diff_density_max 0.252
_refine_diff_density_min -0.199
_refine_diff_density_rms 0.049
_refine_ls_extinction_coef 0.024(4)
_refine_ls_extinction_expression Fc^*^=kFc[1+0.001xFc^2^\l^3^/sin(2\q)]^-1/4^
_refine_ls_extinction_method SHELXL
_refine_ls_goodness_of_fit_ref 0.973
_refine_ls_hydrogen_treatment constr
_refine_ls_matrix_type full
_refine_ls_number_parameters 248
_refine_ls_number_reflns 3920
_refine_ls_number_restraints 0
_refine_ls_restrained_S_all 0.973
_refine_ls_R_factor_all 0.0638
_refine_ls_R_factor_gt 0.0492
_refine_ls_shift/su_max 0.001
_refine_ls_shift/su_mean 0.000
_refine_ls_structure_factor_coef Fsqd
_refine_ls_weighting_details 'calc w=1/[\s^2^(Fo^2^)+(0.0683P)^2^+0.0000P] where P=(Fo^2^+2Fc^2^)/3'
_refine_ls_weighting_scheme calc
_refine_ls_wR_factor_gt 0.1234
_refine_ls_wR_factor_ref 0.1312
_reflns_number_gt 2872
_reflns_number_total 3920
_reflns_threshold_expression >2sigma(I)
_cod_data_source_file ol901618h_si_002.cif
_cod_data_source_block cd26465
_cod_depositor_comments
;
The following automatic conversions were performed:

'_symmetry_cell_setting' value 'Triclinic' changed to 'triclinic'
according to /home/saulius/struct/CIF-dictionaries/cif_core.dic
dictionary named 'cif_core.dic' version 2.4.2 from 2011-04-26.

Automatic conversion script
Id: cif_fix_values 1715 2011-07-08 13:25:40Z adriana 
;
_cod_original_sg_symbol_H-M P-1
_cod_database_code 1504129

loop_
_symmetry_equiv_pos_as_xyz
'x, y, z'
'-x, -y, -z'

loop_
_atom_site_label
_atom_site_type_symbol
_atom_site_fract_x
_atom_site_fract_y
_atom_site_fract_z
_atom_site_U_iso_or_equiv
_atom_site_adp_type
_atom_site_occupancy
_atom_site_symmetry_multiplicity
_atom_site_calc_flag
_atom_site_refinement_flags
O1 O -0.30656(17) 0.39082(15) 0.03282(8) 0.0600(4) Uani 1 1 d .
O2 O -0.01236(16) 0.48572(12) 0.09026(6) 0.0406(3) Uani 1 1 d .
O3 O 0.41274(17) 0.89409(15) 0.14630(8) 0.0549(3) Uani 1 1 d .
O4 O 0.21570(17) 1.02766(14) 0.08384(8) 0.0548(4) Uani 1 1 d .
O5 O 0.19984(19) 0.03574(14) 0.32601(8) 0.0597(4) Uani 1 1 d .
O6 O -0.32426(19) 0.73897(19) 0.37682(8) 0.0724(4) Uani 1 1 d .
O7 O -0.01005(17) 0.72093(15) 0.39604(7) 0.0532(3) Uani 1 1 d .
C1 C -0.1981(2) 0.5040(2) 0.07432(9) 0.0421(4) Uani 1 1 d .
C2 C -0.2559(2) 0.6703(2) 0.11179(10) 0.0413(4) Uani 1 1 d .
H2 H -0.3799 0.6828 0.0855 0.050 Uiso 1 1 calc R
C3 C -0.2729(2) 0.68979(19) 0.20504(10) 0.0399(4) Uani 1 1 d .
H3 H -0.3912 0.7130 0.2268 0.048 Uiso 1 1 calc R
C4 C -0.1317(2) 0.67618(18) 0.25796(9) 0.0365(4) Uani 1 1 d .
C5 C 0.0674(2) 0.63042(18) 0.23525(9) 0.0342(3) Uani 1 1 d .
H5 H 0.1629 0.7180 0.2685 0.041 Uiso 1 1 calc R
C6 C 0.1089(2) 0.62511(18) 0.14377(9) 0.0353(4) Uani 1 1 d .
H6 H 0.2452 0.6080 0.1366 0.042 Uiso 1 1 calc R
C7 C 0.0819(2) 0.78162(18) 0.11652(9) 0.0366(4) Uani 1 1 d .
C8 C -0.0981(2) 0.80268(19) 0.09878(9) 0.0407(4) Uani 1 1 d .
H8 H -0.1262 0.8939 0.0794 0.049 Uiso 1 1 calc R
C9 C -0.1701(2) 0.7151(2) 0.34879(10) 0.0436(4) Uani 1 1 d .
C10 C -0.0265(3) 0.7498(3) 0.48507(12) 0.0787(7) Uani 1 1 d .
H10A H -0.1192 0.6642 0.4992 0.094 Uiso 1 1 calc R
H10B H -0.0713 0.8553 0.5055 0.094 Uiso 1 1 calc R
C11 C 0.1686(4) 0.7490(5) 0.52304(15) 0.1301(13) Uani 1 1 d .
H11A H 0.2141 0.6462 0.5002 0.195 Uiso 1 1 calc R
H11B H 0.1612 0.7622 0.5823 0.195 Uiso 1 1 calc R
H11C H 0.2573 0.8380 0.5112 0.195 Uiso 1 1 calc R
C12 C 0.1036(2) 0.47146(18) 0.25948(9) 0.0353(4) Uani 1 1 d .
C13 C 0.2786(2) 0.4627(2) 0.29940(10) 0.0440(4) Uani 1 1 d .
H13 H 0.3726 0.5554 0.3115 0.053 Uiso 1 1 calc R
C14 C 0.3177(2) 0.3204(2) 0.32183(11) 0.0482(4) Uani 1 1 d .
H14 H 0.4371 0.3174 0.3481 0.058 Uiso 1 1 calc R
C15 C 0.1786(3) 0.18230(19) 0.30499(10) 0.0437(4) Uani 1 1 d .
C16 C 0.0021(3) 0.1886(2) 0.26551(10) 0.0450(4) Uani 1 1 d .
H16 H -0.0922 0.0961 0.2540 0.054 Uiso 1 1 calc R
C17 C -0.0346(2) 0.33134(19) 0.24321(10) 0.0413(4) Uani 1 1 d .
H17 H -0.1540 0.3341 0.2168 0.050 Uiso 1 1 calc R
C18 C 0.3828(3) 0.0218(2) 0.36255(14) 0.0708(6) Uani 1 1 d .
H18A H 0.4835 0.0424 0.3255 0.106 Uiso 1 1 calc R
H18B H 0.3811 -0.0873 0.3722 0.106 Uiso 1 1 calc R
H18C H 0.4077 0.1009 0.4146 0.106 Uiso 1 1 calc R
C19 C 0.2561(2) 0.90351(19) 0.11692(10) 0.0393(4) Uani 1 1 d .
C20 C 0.3706(3) 1.1615(2) 0.08812(13) 0.0668(6) Uani 1 1 d .
H20A H 0.4301 1.1931 0.1436 0.100 Uiso 1 1 calc R
H20B H 0.3188 1.2536 0.0742 0.100 Uiso 1 1 calc R
H20C H 0.4663 1.1271 0.0494 0.100 Uiso 1 1 calc R

loop_
_atom_site_aniso_label
_atom_site_aniso_U_11
_atom_site_aniso_U_22
_atom_site_aniso_U_33
_atom_site_aniso_U_23
_atom_site_aniso_U_13
_atom_site_aniso_U_12
O1 0.0568(8) 0.0614(8) 0.0501(8) 0.0020(6) 0.0014(6) -0.0174(6)
O2 0.0489(7) 0.0377(6) 0.0333(6) 0.0061(4) 0.0030(5) 0.0009(5)
O3 0.0430(7) 0.0538(8) 0.0685(9) 0.0191(6) -0.0024(6) 0.0002(6)
O4 0.0611(8) 0.0471(7) 0.0592(8) 0.0270(6) -0.0009(6) -0.0062(6)
O5 0.0730(9) 0.0411(7) 0.0687(9) 0.0199(6) -0.0091(7) 0.0106(6)
O6 0.0539(8) 0.1131(12) 0.0471(8) 0.0056(7) 0.0130(6) 0.0174(8)
O7 0.0546(8) 0.0735(9) 0.0315(6) 0.0103(5) 0.0020(5) 0.0107(6)
C1 0.0437(9) 0.0498(10) 0.0311(8) 0.0121(7) 0.0043(7) -0.0059(7)
C2 0.0358(9) 0.0518(10) 0.0371(9) 0.0134(7) -0.0008(7) 0.0035(7)
C3 0.0369(9) 0.0440(9) 0.0399(9) 0.0110(7) 0.0062(7) 0.0055(7)
C4 0.0401(9) 0.0340(8) 0.0352(8) 0.0084(6) 0.0037(7) 0.0025(6)
C5 0.0355(8) 0.0341(8) 0.0326(8) 0.0080(6) 0.0008(6) 0.0020(6)
C6 0.0352(8) 0.0354(8) 0.0351(8) 0.0095(6) 0.0025(6) 0.0015(6)
C7 0.0408(9) 0.0371(8) 0.0327(8) 0.0100(6) 0.0043(6) 0.0036(7)
C8 0.0469(9) 0.0419(9) 0.0359(8) 0.0146(7) 0.0004(7) 0.0061(7)
C9 0.0445(10) 0.0460(10) 0.0398(9) 0.0085(7) 0.0065(8) 0.0049(8)
C10 0.0837(16) 0.118(2) 0.0313(10) 0.0103(11) 0.0046(10) 0.0114(14)
C11 0.097(2) 0.249(4) 0.0452(14) 0.0315(19) -0.0100(14) 0.029(2)
C12 0.0394(8) 0.0360(8) 0.0313(8) 0.0091(6) 0.0021(6) 0.0051(6)
C13 0.0427(9) 0.0406(9) 0.0484(10) 0.0127(7) -0.0017(7) 0.0006(7)
C14 0.0446(10) 0.0495(10) 0.0532(11) 0.0165(8) -0.0070(8) 0.0090(8)
C15 0.0565(11) 0.0357(9) 0.0408(9) 0.0105(7) 0.0027(8) 0.0097(8)
C16 0.0532(10) 0.0355(9) 0.0437(9) 0.0081(7) 0.0000(8) -0.0014(7)
C17 0.0426(9) 0.0414(9) 0.0391(9) 0.0101(7) -0.0038(7) 0.0023(7)
C18 0.0803(15) 0.0566(12) 0.0823(15) 0.0251(10) -0.0135(12) 0.0218(11)
C19 0.0441(10) 0.0405(9) 0.0344(8) 0.0112(7) 0.0068(7) 0.0037(7)
C20 0.0823(14) 0.0479(11) 0.0681(14) 0.0228(10) 0.0031(11) -0.0155(10)

loop_
_atom_type_symbol
_atom_type_description
_atom_type_scat_dispersion_real
_atom_type_scat_dispersion_imag
_atom_type_scat_source
C C 0.0033 0.0016 'International Tables Vol C Tables 4.2.6.8 and 6.1.1.4'
H H 0.0000 0.0000 'International Tables Vol C Tables 4.2.6.8 and 6.1.1.4'
O O 0.0106 0.0060 'International Tables Vol C Tables 4.2.6.8 and 6.1.1.4'

loop_
_geom_angle_atom_site_label_1
_geom_angle_atom_site_label_2
_geom_angle_atom_site_label_3
_geom_angle
C1 O2 C6 116.96(12)
C19 O4 C20 116.55(14)
C15 O5 C18 117.41(14)
C9 O7 C10 117.81(14)
O1 C1 O2 119.75(16)
O1 C1 C2 124.37(16)
O2 C1 C2 115.88(13)
C8 C2 C1 108.94(13)
C8 C2 C3 107.29(12)
C1 C2 C3 110.14(13)
C8 C2 H2 110.1
C1 C2 H2 110.1
C3 C2 H2 110.1
C4 C3 C2 124.86(15)
C4 C3 H3 117.6
C2 C3 H3 117.6
C3 C4 C9 116.94(14)
C3 C4 C5 126.07(14)
C9 C4 C5 116.95(13)
C4 C5 C12 112.39(12)
C4 C5 C6 113.53(12)
C12 C5 C6 110.99(12)
C4 C5 H5 106.5
C12 C5 H5 106.5
C6 C5 H5 106.5
O2 C6 C7 109.96(11)
O2 C6 C5 110.01(12)
C7 C6 C5 113.61(12)
O2 C6 H6 107.7
C7 C6 H6 107.7
C5 C6 H6 107.7
C8 C7 C19 125.11(14)
C8 C7 C6 116.85(14)
C19 C7 C6 117.92(13)
C7 C8 C2 116.12(14)
C7 C8 H8 121.9
C2 C8 H8 121.9
O6 C9 O7 123.20(16)
O6 C9 C4 125.34(15)
O7 C9 C4 111.46(14)
O7 C10 C11 107.39(18)
O7 C10 H10A 110.2
C11 C10 H10A 110.2
O7 C10 H10B 110.2
C11 C10 H10B 110.2
H10A C10 H10B 108.5
C10 C11 H11A 109.5
C10 C11 H11B 109.5
H11A C11 H11B 109.5
C10 C11 H11C 109.5
H11A C11 H11C 109.5
H11B C11 H11C 109.5
C13 C12 C17 117.63(14)
C13 C12 C5 120.08(13)
C17 C12 C5 122.29(13)
C14 C13 C12 121.88(15)
C14 C13 H13 119.1
C12 C13 H13 119.1
C13 C14 C15 119.63(15)
C13 C14 H14 120.2
C15 C14 H14 120.2
O5 C15 C14 124.67(15)
O5 C15 C16 115.86(15)
C14 C15 C16 119.46(15)
C17 C16 C15 120.26(15)
C17 C16 H16 119.9
C15 C16 H16 119.9
C16 C17 C12 121.14(14)
C16 C17 H17 119.4
C12 C17 H17 119.4
O5 C18 H18A 109.5
O5 C18 H18B 109.5
H18A C18 H18B 109.5
O5 C18 H18C 109.5
H18A C18 H18C 109.5
H18B C18 H18C 109.5
O3 C19 O4 124.34(15)
O3 C19 C7 123.79(14)
O4 C19 C7 111.82(13)
O4 C20 H20A 109.5
O4 C20 H20B 109.5
H20A C20 H20B 109.5
O4 C20 H20C 109.5
H20A C20 H20C 109.5
H20B C20 H20C 109.5

loop_
_geom_bond_atom_site_label_1
_geom_bond_atom_site_label_2
_geom_bond_distance
O1 C1 1.2015(17)
O2 C1 1.3426(19)
O2 C6 1.4546(16)
O3 C19 1.1961(17)
O4 C19 1.3294(18)
O4 C20 1.438(2)
O5 C15 1.3701(19)
O5 C18 1.419(2)
O6 C9 1.1976(19)
O7 C9 1.3281(18)
O7 C10 1.440(2)
C1 C2 1.509(2)
C2 C8 1.507(2)
C2 C3 1.514(2)
C2 H2 0.9800
C3 C4 1.3253(19)
C3 H3 0.9300
C4 C9 1.496(2)
C4 C5 1.514(2)
C5 C12 1.519(2)
C5 C6 1.529(2)
C5 H5 0.9800
C6 C7 1.506(2)
C6 H6 0.9800
C7 C8 1.317(2)
C7 C19 1.477(2)
C8 H8 0.9300
C10 C11 1.477(3)
C10 H10A 0.9700
C10 H10B 0.9700
C11 H11A 0.9600
C11 H11B 0.9600
C11 H11C 0.9600
C12 C13 1.3830(19)
C12 C17 1.390(2)
C13 C14 1.378(2)
C13 H13 0.9300
C14 C15 1.381(2)
C14 H14 0.9300
C15 C16 1.383(2)
C16 C17 1.376(2)
C16 H16 0.9300
C17 H17 0.9300
C18 H18A 0.9600
C18 H18B 0.9600
C18 H18C 0.9600
C20 H20A 0.9600
C20 H20B 0.9600
C20 H20C 0.9600

loop_
_geom_torsion_atom_site_label_1
_geom_torsion_atom_site_label_2
_geom_torsion_atom_site_label_3
_geom_torsion_atom_site_label_4
_geom_torsion
C6 O2 C1 O1 -177.49(13)
C6 O2 C1 C2 2.11(18)
O1 C1 C2 C8 -136.32(16)
O2 C1 C2 C8 44.10(18)
O1 C1 C2 C3 106.26(18)
O2 C1 C2 C3 -73.32(17)
C8 C2 C3 C4 -61.6(2)
C1 C2 C3 C4 56.8(2)
C2 C3 C4 C9 174.43(14)
C2 C3 C4 C5 -3.4(2)
C3 C4 C5 C12 -118.04(16)
C9 C4 C5 C12 64.14(17)
C3 C4 C5 C6 9.0(2)
C9 C4 C5 C6 -168.86(13)
C1 O2 C6 C7 -46.43(16)
C1 O2 C6 C5 79.43(15)
C4 C5 C6 O2 -69.65(15)
C12 C5 C6 O2 58.09(15)
C4 C5 C6 C7 54.12(17)
C12 C5 C6 C7 -178.15(12)
O2 C6 C7 C8 44.23(18)
C5 C6 C7 C8 -79.57(17)
O2 C6 C7 C19 -139.60(13)
C5 C6 C7 C19 96.60(16)
C19 C7 C8 C2 -173.20(14)
C6 C7 C8 C2 2.7(2)
C1 C2 C8 C7 -46.32(18)
C3 C2 C8 C7 72.89(17)
C10 O7 C9 O6 3.0(3)
C10 O7 C9 C4 -177.23(16)
C3 C4 C9 O6 9.0(3)
C5 C4 C9 O6 -172.97(16)
C3 C4 C9 O7 -170.76(14)
C5 C4 C9 O7 7.26(19)
C9 O7 C10 C11 179.4(2)
C4 C5 C12 C13 -134.24(15)
C6 C5 C12 C13 97.40(16)
C4 C5 C12 C17 45.55(19)
C6 C5 C12 C17 -82.81(17)
C17 C12 C13 C14 0.7(2)
C5 C12 C13 C14 -179.48(15)
C12 C13 C14 C15 -0.6(3)
C18 O5 C15 C14 -4.5(3)
C18 O5 C15 C16 176.69(16)
C13 C14 C15 O5 -178.51(16)
C13 C14 C15 C16 0.2(3)
O5 C15 C16 C17 178.86(15)
C14 C15 C16 C17 0.0(3)
C15 C16 C17 C12 0.1(2)
C13 C12 C17 C16 -0.5(2)
C5 C12 C17 C16 179.73(14)
C20 O4 C19 O3 -3.1(2)
C20 O4 C19 C7 174.33(14)
C8 C7 C19 O3 167.03(16)
C6 C7 C19 O3 -8.8(2)
C8 C7 C19 O4 -10.4(2)
C6 C7 C19 O4 173.75(13)
